data_7025439
loop_
_publ_author_name
'Li, Fuwei'
'Hu, Jian Jin'
'Koh, Lip Lin'
'Hor, T. S. Andy'

_publ_section_title
;
 Substituent-dependent structures and catalysis of benzimidazole-tethered
 N-heterocyclic carbene complexes of Ag(I), Ni(II) and Pd(II).
;
_journal_issue 22
_journal_name_full 'Dalton transactions (Cambridge, England : 2003)'
_journal_page_first 5231
_journal_page_last 5241
_journal_paper_doi 10.1039/c000722f
_journal_volume 39
_journal_year 2010
_chemical_formula_sum 'C42 H50 Cl2 N8 O3 Pd'
_chemical_formula_weight 892.20
_chemical_name_systematic
;
?
;
_space_group_IT_number 2
_symmetry_cell_setting triclinic
_symmetry_space_group_name_Hall '-P 1'
_symmetry_space_group_name_H-M 'P -1'
_atom_sites_solution_hydrogens geom
_atom_sites_solution_primary direct
_atom_sites_solution_secondary difmap
_audit_creation_method SHELXL-97
_cell_angle_alpha 66.875(2)
_cell_angle_beta 72.213(2)
_cell_angle_gamma 65.8780(10)
_cell_formula_units_Z 2
_cell_length_a 12.5995(11)
_cell_length_b 13.9671(12)
_cell_length_c 14.2190(12)
_cell_measurement_reflns_used 5640
_cell_measurement_temperature 293(2)
_cell_measurement_theta_max 27.48
_cell_measurement_theta_min 2.18
_cell_volume 2068.7(3)
_computing_cell_refinement 'Bruker SMART'
_computing_data_collection 'Bruker SMART'
_computing_data_reduction 'Bruker SAINT'
_computing_molecular_graphics 'Bruker SHELXTL'
_computing_publication_material 'Bruker SHELXTL'
_computing_structure_refinement 'SHELXL-97 (Sheldrick, 1997)'
_computing_structure_solution 'SHELXS-97 (Sheldrick, 1990)'
_diffrn_ambient_temperature 293(2)
_diffrn_measured_fraction_theta_full 0.998
_diffrn_measured_fraction_theta_max 0.998
_diffrn_measurement_device_type 'CCD area detector'
_diffrn_measurement_method 'phi and omega scans'
_diffrn_radiation_monochromator graphite
_diffrn_radiation_source 'fine-focus sealed tube'
_diffrn_radiation_type MoK\a
_diffrn_radiation_wavelength 0.71073
_diffrn_reflns_av_R_equivalents 0.0266
_diffrn_reflns_av_sigmaI/netI 0.0321
_diffrn_reflns_limit_h_max 16
_diffrn_reflns_limit_h_min -16
_diffrn_reflns_limit_k_max 18
_diffrn_reflns_limit_k_min -18
_diffrn_reflns_limit_l_max 18
_diffrn_reflns_limit_l_min -18
_diffrn_reflns_number 26609
_diffrn_reflns_theta_full 27.50
_diffrn_reflns_theta_max 27.50
_diffrn_reflns_theta_min 1.58
_exptl_absorpt_coefficient_mu 0.627
_exptl_absorpt_correction_T_max 0.8849
_exptl_absorpt_correction_T_min 0.7876
_exptl_absorpt_correction_type multi-scan
_exptl_crystal_colour Colourless
_exptl_crystal_density_diffrn 1.432
_exptl_crystal_density_meas ?
_exptl_crystal_density_method 'not measured'
_exptl_crystal_description Block
_exptl_crystal_F_000 924
_exptl_crystal_size_max 0.40
_exptl_crystal_size_mid 0.22
_exptl_crystal_size_min 0.20
_refine_diff_density_max 2.220
_refine_diff_density_min -0.788
_refine_diff_density_rms 0.119
_refine_ls_extinction_method none
_refine_ls_goodness_of_fit_ref 1.061
_refine_ls_hydrogen_treatment mixed
_refine_ls_matrix_type full
_refine_ls_number_parameters 517
_refine_ls_number_reflns 9487
_refine_ls_number_restraints 2
_refine_ls_restrained_S_all 1.062
_refine_ls_R_factor_all 0.0511
_refine_ls_R_factor_gt 0.0455
_refine_ls_shift/su_max 0.001
_refine_ls_shift/su_mean 0.000
_refine_ls_structure_factor_coef Fsqd
_refine_ls_weighting_details 'calc w=1/[\s^2^(Fo^2^)+(0.0580P)^2^+6.3172P] where P=(Fo^2^+2Fc^2^)/3'
_refine_ls_weighting_scheme calc
_refine_ls_wR_factor_gt 0.1253
_refine_ls_wR_factor_ref 0.1281
_reflns_number_gt 8424
_reflns_number_total 9487
_reflns_threshold_expression >2sigma(I)
_cod_data_source_file c000722f.txt
_cod_data_source_block 6
_cod_depositor_comments
;
The following automatic conversions were performed:

'_symmetry_cell_setting' value 'Triclinic' changed to 'triclinic'
according to /home/saulius/struct/CIF-dictionaries/cif_core.dic
dictionary named 'cif_core.dic' version 2.4.2 from
2011-04-26.

'_exptl_absorpt_correction_type' value 'Multi-scan'
changed to 'multi-scan' according to
/home/saulius/struct/CIF-dictionaries/cif_core.dic dictionary named
'cif_core.dic' version 2.4.2 from 2011-04-26.

Automatic conversion script
Id: cif_fix_values 1891 2012-01-12 08:04:46Z andrius 

The following automatic conversions were performed:

'_exptl_crystal_density_meas' value 'Not Measured' was changed to '?'
- the value is perceived as not measured.

Automatic conversion script
Id: cif_fix_values 3008 2015-01-20 13:52:24Z robertas 
;
_cod_original_sg_symbol_H-M P-1
_cod_database_code 7025439

loop_
_symmetry_equiv_pos_as_xyz
'x, y, z'
'-x, -y, -z'

loop_
_atom_site_label
_atom_site_type_symbol
_atom_site_fract_x
_atom_site_fract_y
_atom_site_fract_z
_atom_site_U_iso_or_equiv
_atom_site_adp_type
_atom_site_occupancy
_atom_site_symmetry_multiplicity
_atom_site_calc_flag
_atom_site_refinement_flags
Pd1 Pd 0.26240(2) 0.393121(19) 0.223691(18) 0.01576(8) Uani 1 1 d .
Cl1 Cl 0.91689(6) 0.43542(6) 0.22234(5) 0.01568(15) Uani 1 1 d .
Cl2 Cl 0.47365(8) 0.89303(8) 0.21852(8) 0.0346(2) Uani 1 1 d .
N1 N 0.2174(2) 0.4429(2) 0.3533(2) 0.0178(5) Uani 1 1 d .
N2 N 0.2311(2) 0.4331(2) 0.5095(2) 0.0178(5) Uani 1 1 d .
N3 N 0.3339(2) 0.2072(2) 0.4082(2) 0.0185(5) Uani 1 1 d .
N4 N 0.2608(3) 0.1559(2) 0.3257(2) 0.0203(5) Uani 1 1 d .
N5 N 0.2295(2) 0.5511(2) 0.1200(2) 0.0184(5) Uani 1 1 d .
N6 N 0.1331(3) 0.6910(2) -0.0008(2) 0.0212(6) Uani 1 1 d .
N7 N 0.2432(3) 0.4030(2) 0.0210(2) 0.0201(5) Uani 1 1 d .
N8 N 0.4008(3) 0.2704(2) 0.0634(2) 0.0212(6) Uani 1 1 d .
C1 C 0.1300(3) 0.5342(3) 0.3787(2) 0.0176(6) Uani 1 1 d .
C2 C 0.0404(3) 0.6183(3) 0.3266(3) 0.0197(6) Uani 1 1 d .
H2 H 0.0316 0.6211 0.2629 0.024 Uiso 1 1 calc R
C3 C -0.0347(3) 0.6972(3) 0.3741(3) 0.0224(7) Uani 1 1 d .
H3 H -0.0947 0.7549 0.3409 0.027 Uiso 1 1 calc R
C4 C -0.0231(3) 0.6931(3) 0.4707(3) 0.0229(7) Uani 1 1 d .
H4 H -0.0752 0.7484 0.4996 0.027 Uiso 1 1 calc R
C5 C 0.0636(3) 0.6089(3) 0.5243(3) 0.0211(6) Uani 1 1 d .
H5 H 0.0709 0.6054 0.5888 0.025 Uiso 1 1 calc R
C6 C 0.1396(3) 0.5294(3) 0.4760(2) 0.0176(6) Uani 1 1 d .
C7 C 0.2696(3) 0.3904(3) 0.6103(3) 0.0230(7) Uani 1 1 d .
H7A H 0.2867 0.3112 0.6365 0.028 Uiso 1 1 calc R
H7B H 0.2058 0.4225 0.6593 0.028 Uiso 1 1 calc R
C8 C 0.3776(4) 0.4158(4) 0.6035(3) 0.0368(9) Uani 1 1 d .
H8A H 0.4403 0.3864 0.5533 0.055 Uiso 1 1 calc R
H8B H 0.4017 0.3828 0.6701 0.055 Uiso 1 1 calc R
H8C H 0.3594 0.4942 0.5826 0.055 Uiso 1 1 calc R
C9 C 0.2732(3) 0.3849(3) 0.4336(2) 0.0177(6) Uani 1 1 d .
C10 C 0.3698(3) 0.2767(3) 0.4392(3) 0.0206(6) Uani 1 1 d .
H10A H 0.4412 0.2886 0.3934 0.025 Uiso 1 1 calc R
H10B H 0.3863 0.2400 0.5094 0.025 Uiso 1 1 calc R
C11 C 0.2869(3) 0.2421(3) 0.3221(2) 0.0177(6) Uani 1 1 d .
C12 C 0.3390(3) 0.0995(3) 0.4648(3) 0.0214(6) Uani 1 1 d .
H12 H 0.3681 0.0577 0.5265 0.026 Uiso 1 1 calc R
C13 C 0.2935(3) 0.0673(3) 0.4125(3) 0.0235(7) Uani 1 1 d .
H13 H 0.2856 -0.0015 0.4312 0.028 Uiso 1 1 calc R
C14 C 0.2057(3) 0.1552(3) 0.2482(3) 0.0244(7) Uani 1 1 d .
H14A H 0.2671 0.1209 0.1993 0.029 Uiso 1 1 calc R
H14B H 0.1666 0.2307 0.2098 0.029 Uiso 1 1 calc R
C15 C 0.1170(3) 0.0949(3) 0.2951(3) 0.0206(6) Uani 1 1 d .
C16 C 0.0112(3) 0.1363(3) 0.3563(3) 0.0249(7) Uani 1 1 d .
H16 H -0.0039 0.1997 0.3722 0.030 Uiso 1 1 calc R
C17 C -0.0724(3) 0.0829(3) 0.3939(3) 0.0271(7) Uani 1 1 d .
H17 H -0.1425 0.1097 0.4362 0.033 Uiso 1 1 calc R
C18 C -0.0515(3) -0.0094(3) 0.3684(3) 0.0273(7) Uani 1 1 d .
H18 H -0.1082 -0.0441 0.3927 0.033 Uiso 1 1 calc R
C19 C 0.0529(3) -0.0506(3) 0.3072(3) 0.0299(8) Uani 1 1 d .
H19 H 0.0664 -0.1127 0.2897 0.036 Uiso 1 1 calc R
C20 C 0.1384(3) 0.0009(3) 0.2714(3) 0.0261(7) Uani 1 1 d .
H20 H 0.2098 -0.0280 0.2315 0.031 Uiso 1 1 calc R
C21 C 0.2406(3) 0.6472(3) 0.1180(2) 0.0191(6) Uani 1 1 d .
C22 C 0.3006(3) 0.6637(3) 0.1746(3) 0.0224(7) Uani 1 1 d .
H22 H 0.3426 0.6052 0.2241 0.027 Uiso 1 1 calc R
C23 C 0.2951(3) 0.7708(3) 0.1543(3) 0.0271(7) Uani 1 1 d .
H23 H 0.3346 0.7845 0.1906 0.032 Uiso 1 1 calc R
C24 C 0.2312(4) 0.8592(3) 0.0799(3) 0.0300(8) Uani 1 1 d .
H24 H 0.2286 0.9302 0.0689 0.036 Uiso 1 1 calc R
C25 C 0.1721(3) 0.8437(3) 0.0228(3) 0.0277(8) Uani 1 1 d .
H25 H 0.1302 0.9023 -0.0267 0.033 Uiso 1 1 calc R
C26 C 0.1787(3) 0.7352(3) 0.0432(3) 0.0217(7) Uani 1 1 d .
C27 C 0.0517(3) 0.7543(3) -0.0759(3) 0.0273(7) Uani 1 1 d .
H27A H 0.0599 0.7099 -0.1174 0.033 Uiso 1 1 calc R
H27B H 0.0711 0.8198 -0.1222 0.033 Uiso 1 1 calc R
C28 C -0.0750(4) 0.7874(4) -0.0190(4) 0.0423(10) Uani 1 1 d .
H28A H -0.0960 0.7225 0.0225 0.063 Uiso 1 1 calc R
H28B H -0.1270 0.8330 -0.0686 0.063 Uiso 1 1 calc R
H28C H -0.0817 0.8277 0.0251 0.063 Uiso 1 1 calc R
C29 C 0.1669(3) 0.5810(3) 0.0475(2) 0.0192(6) Uani 1 1 d .
C30 C 0.1379(3) 0.5007(3) 0.0227(3) 0.0216(6) Uani 1 1 d .
H30A H 0.0740 0.4797 0.0748 0.026 Uiso 1 1 calc R
H30B H 0.1128 0.5344 -0.0443 0.026 Uiso 1 1 calc R
C31 C 0.3069(3) 0.3469(3) 0.0981(2) 0.0189(6) Uani 1 1 d .
C32 C 0.2959(3) 0.3613(3) -0.0622(3) 0.0249(7) Uani 1 1 d .
H32 H 0.2684 0.3861 -0.1241 0.030 Uiso 1 1 calc R
C33 C 0.3944(3) 0.2781(3) -0.0355(3) 0.0254(7) Uani 1 1 d .
H33 H 0.4483 0.2338 -0.0755 0.030 Uiso 1 1 calc R
C34 C 0.4985(3) 0.1929(3) 0.1190(3) 0.0240(7) Uani 1 1 d .
H34A H 0.5595 0.1536 0.0735 0.029 Uiso 1 1 calc R
H34B H 0.4702 0.1391 0.1783 0.029 Uiso 1 1 calc R
C35 C 0.5520(3) 0.2476(3) 0.1563(3) 0.0233(7) Uani 1 1 d .
C36 C 0.6076(3) 0.1871(3) 0.2426(3) 0.0334(8) Uani 1 1 d .
H36 H 0.6094 0.1146 0.2773 0.040 Uiso 1 1 calc R
C37 C 0.6603(4) 0.2338(4) 0.2773(3) 0.0408(10) Uani 1 1 d .
H37 H 0.6981 0.1920 0.3345 0.049 Uiso 1 1 calc R
C38 C 0.6572(3) 0.3412(4) 0.2282(3) 0.0387(10) Uani 1 1 d .
H38 H 0.6927 0.3721 0.2520 0.046 Uiso 1 1 calc R
C39 C 0.6007(3) 0.4034(4) 0.1426(3) 0.0324(8) Uani 1 1 d .
H39 H 0.5972 0.4766 0.1096 0.039 Uiso 1 1 calc R
C40 C 0.5496(3) 0.3567(3) 0.1063(3) 0.0253(7) Uani 1 1 d .
H40 H 0.5134 0.3982 0.0482 0.030 Uiso 1 1 calc R
O1S O 0.6631(3) 0.9058(3) 0.3025(2) 0.0431(7) Uani 1 1 d .
H1S H 0.6088 0.8952 0.2922 0.065 Uiso 1 1 calc R
C1S C 0.7486(4) 0.9174(4) 0.2104(4) 0.0506(12) Uani 1 1 d .
H1S1 H 0.7111 0.9739 0.1539 0.076 Uiso 1 1 calc R
H1S2 H 0.7846 0.8488 0.1949 0.076 Uiso 1 1 calc R
H1S3 H 0.8081 0.9373 0.2202 0.076 Uiso 1 1 calc R
O2S O 0.3557(3) 0.8000(3) 0.4540(3) 0.0432(7) Uani 1 1 d .
H2S H 0.3878 0.8220 0.3939 0.065 Uiso 1 1 calc R
C2S C 0.2926(4) 0.7333(3) 0.4594(4) 0.0424(10) Uani 1 1 d .
H2S1 H 0.2648 0.6989 0.5308 0.064 Uiso 1 1 calc R
H2S2 H 0.3438 0.6776 0.4271 0.064 Uiso 1 1 calc R
H2S3 H 0.2266 0.7784 0.4239 0.064 Uiso 1 1 calc R
O1W O 0.3689(9) 0.0349(7) 0.0206(6) 0.141(3) Uani 1 1 d D
H1WA H 0.379(13) -0.028(7) 0.080(7) 0.212 Uiso 1 1 d D
H1WB H 0.390(12) 0.084(9) -0.043(6) 0.212 Uiso 1 1 d D

loop_
_atom_site_aniso_label
_atom_site_aniso_U_11
_atom_site_aniso_U_22
_atom_site_aniso_U_33
_atom_site_aniso_U_23
_atom_site_aniso_U_13
_atom_site_aniso_U_12
Pd1 0.01862(13) 0.01542(12) 0.01485(12) -0.00642(9) -0.00154(9) -0.00642(9)
Cl1 0.0198(3) 0.0226(3) 0.0067(3) -0.0076(3) -0.0024(2) -0.0059(3)
Cl2 0.0335(5) 0.0437(5) 0.0404(5) -0.0289(4) 0.0142(4) -0.0255(4)
N1 0.0188(13) 0.0163(12) 0.0177(13) -0.0061(10) -0.0031(10) -0.0046(10)
N2 0.0204(13) 0.0162(12) 0.0177(13) -0.0065(10) -0.0039(10) -0.0053(10)
N3 0.0196(13) 0.0159(12) 0.0198(13) -0.0078(10) -0.0015(10) -0.0050(10)
N4 0.0246(14) 0.0196(13) 0.0183(13) -0.0074(11) -0.0015(11) -0.0091(11)
N5 0.0211(13) 0.0189(13) 0.0176(13) -0.0075(10) -0.0023(10) -0.0078(11)
N6 0.0238(14) 0.0213(14) 0.0178(13) -0.0074(11) -0.0025(11) -0.0061(11)
N7 0.0247(14) 0.0228(14) 0.0182(13) -0.0084(11) -0.0020(11) -0.0122(11)
N8 0.0247(14) 0.0209(13) 0.0199(14) -0.0097(11) 0.0011(11) -0.0097(11)
C1 0.0188(15) 0.0154(14) 0.0191(15) -0.0058(12) -0.0011(12) -0.0073(12)
C2 0.0220(15) 0.0197(15) 0.0170(15) -0.0038(12) -0.0044(12) -0.0076(12)
C3 0.0203(16) 0.0154(14) 0.0272(17) -0.0035(13) -0.0053(13) -0.0039(12)
C4 0.0225(16) 0.0172(15) 0.0270(17) -0.0088(13) 0.0002(13) -0.0059(13)
C5 0.0242(16) 0.0191(15) 0.0211(16) -0.0087(13) -0.0022(13) -0.0071(13)
C6 0.0183(15) 0.0154(14) 0.0188(15) -0.0043(12) -0.0040(12) -0.0057(12)
C7 0.0287(17) 0.0208(16) 0.0196(16) -0.0070(13) -0.0085(13) -0.0045(13)
C8 0.038(2) 0.039(2) 0.041(2) -0.0084(18) -0.0222(18) -0.0116(18)
C9 0.0171(14) 0.0169(14) 0.0210(15) -0.0084(12) -0.0016(12) -0.0061(12)
C10 0.0207(15) 0.0183(15) 0.0245(16) -0.0098(13) -0.0071(13) -0.0026(12)
C11 0.0180(14) 0.0174(14) 0.0187(15) -0.0081(12) -0.0013(12) -0.0056(12)
C12 0.0237(16) 0.0169(15) 0.0211(16) -0.0051(12) -0.0035(13) -0.0052(12)
C13 0.0297(18) 0.0189(15) 0.0218(16) -0.0060(13) -0.0036(13) -0.0089(13)
C14 0.0353(19) 0.0265(17) 0.0192(16) -0.0080(13) -0.0032(14) -0.0177(15)
C15 0.0261(17) 0.0177(15) 0.0193(15) -0.0043(12) -0.0060(13) -0.0083(13)
C16 0.0285(18) 0.0216(16) 0.0262(17) -0.0108(14) -0.0085(14) -0.0038(14)
C17 0.0212(16) 0.0304(18) 0.0278(18) -0.0112(15) -0.0036(14) -0.0050(14)
C18 0.0244(17) 0.0295(18) 0.0299(19) -0.0064(15) -0.0052(14) -0.0128(15)
C19 0.0316(19) 0.0247(18) 0.038(2) -0.0140(16) -0.0010(16) -0.0130(15)
C20 0.0263(17) 0.0238(17) 0.0317(19) -0.0144(15) 0.0012(14) -0.0104(14)
C21 0.0201(15) 0.0197(15) 0.0193(15) -0.0097(12) 0.0027(12) -0.0089(12)
C22 0.0225(16) 0.0253(17) 0.0224(16) -0.0119(13) 0.0008(13) -0.0099(13)
C23 0.0281(18) 0.0324(19) 0.0300(18) -0.0191(15) 0.0042(14) -0.0166(15)
C24 0.038(2) 0.0230(17) 0.0315(19) -0.0141(15) 0.0062(16) -0.0152(15)
C25 0.0343(19) 0.0200(16) 0.0247(17) -0.0084(14) 0.0018(15) -0.0083(14)
C26 0.0241(16) 0.0229(16) 0.0179(15) -0.0087(13) 0.0021(12) -0.0094(13)
C27 0.0336(19) 0.0244(17) 0.0199(16) -0.0054(13) -0.0085(14) -0.0043(15)
C28 0.031(2) 0.051(3) 0.037(2) -0.012(2) -0.0130(18) -0.0032(19)
C29 0.0202(15) 0.0207(15) 0.0165(14) -0.0070(12) 0.0000(12) -0.0077(12)
C30 0.0231(16) 0.0229(16) 0.0218(16) -0.0082(13) -0.0070(13) -0.0070(13)
C31 0.0216(15) 0.0188(15) 0.0188(15) -0.0069(12) 0.0008(12) -0.0111(12)
C32 0.0320(18) 0.0321(18) 0.0187(16) -0.0133(14) 0.0019(14) -0.0176(15)
C33 0.0307(18) 0.0300(18) 0.0219(16) -0.0143(14) 0.0020(14) -0.0149(15)
C34 0.0244(17) 0.0197(16) 0.0257(17) -0.0107(13) 0.0003(13) -0.0050(13)
C35 0.0183(15) 0.0260(17) 0.0232(16) -0.0114(14) 0.0001(13) -0.0039(13)
C36 0.0279(19) 0.031(2) 0.031(2) -0.0091(16) -0.0060(15) -0.0002(15)
C37 0.028(2) 0.058(3) 0.034(2) -0.018(2) -0.0126(17) -0.0038(19)
C38 0.0234(19) 0.062(3) 0.043(2) -0.028(2) -0.0026(17) -0.0166(19)
C39 0.0273(19) 0.040(2) 0.037(2) -0.0177(17) 0.0018(16) -0.0179(17)
C40 0.0225(16) 0.0297(18) 0.0240(17) -0.0083(14) -0.0021(13) -0.0101(14)
O1S 0.060(2) 0.0385(17) 0.0277(15) -0.0059(13) -0.0112(14) -0.0152(15)
C1S 0.046(3) 0.048(3) 0.036(2) -0.002(2) -0.013(2) 0.000(2)
O2S 0.0513(19) 0.0353(16) 0.0460(18) -0.0179(14) -0.0016(15) -0.0169(14)
C2S 0.044(2) 0.027(2) 0.052(3) -0.0109(19) -0.006(2) -0.0102(18)
O1W 0.172(7) 0.128(6) 0.121(6) -0.003(5) -0.008(6) -0.093(6)

loop_
_atom_type_symbol
_atom_type_description
_atom_type_scat_dispersion_real
_atom_type_scat_dispersion_imag
_atom_type_scat_source
C C 0.0033 0.0016 'International Tables Vol C Tables 4.2.6.8 and 6.1.1.4'
H H 0.0000 0.0000 'International Tables Vol C Tables 4.2.6.8 and 6.1.1.4'
N N 0.0061 0.0033 'International Tables Vol C Tables 4.2.6.8 and 6.1.1.4'
Cl Cl 0.1484 0.1585 'International Tables Vol C Tables 4.2.6.8 and 6.1.1.4'
Pd Pd -0.9988 1.0072 'International Tables Vol C Tables 4.2.6.8 and 6.1.1.4'
O O 0.0106 0.0060 'International Tables Vol C Tables 4.2.6.8 and 6.1.1.4'

loop_
_geom_angle_atom_site_label_1
_geom_angle_atom_site_label_2
_geom_angle_atom_site_label_3
_geom_angle
C11 Pd1 C31 94.86(13)
C11 Pd1 N1 85.79(12)
C31 Pd1 N1 179.14(12)
C11 Pd1 N5 177.34(12)
C31 Pd1 N5 84.52(12)
N1 Pd1 N5 94.86(10)
C9 N1 C1 106.2(3)
C9 N1 Pd1 122.2(2)
C1 N1 Pd1 131.6(2)
C9 N2 C6 106.6(3)
C9 N2 C7 127.3(3)
C6 N2 C7 126.1(3)
C11 N3 C12 111.1(3)
C11 N3 C10 124.0(3)
C12 N3 C10 124.9(3)
C11 N4 C13 110.5(3)
C11 N4 C14 125.1(3)
C13 N4 C14 124.4(3)
C29 N5 C21 106.2(3)
C29 N5 Pd1 119.3(2)
C21 N5 Pd1 133.4(2)
C29 N6 C26 106.7(3)
C29 N6 C27 127.2(3)
C26 N6 C27 125.7(3)
C31 N7 C32 110.9(3)
C31 N7 C30 123.7(3)
C32 N7 C30 125.3(3)
C31 N8 C33 110.1(3)
C31 N8 C34 125.4(3)
C33 N8 C34 124.4(3)
N1 C1 C2 131.1(3)
N1 C1 C6 108.1(3)
C2 C1 C6 120.7(3)
C3 C2 C1 116.9(3)
C2 C3 C4 122.0(3)
C5 C4 C3 121.7(3)
C4 C5 C6 116.2(3)
N2 C6 C5 131.1(3)
N2 C6 C1 106.5(3)
C5 C6 C1 122.4(3)
N2 C7 C8 112.6(3)
N1 C9 N2 112.6(3)
N1 C9 C10 122.8(3)
N2 C9 C10 124.6(3)
N3 C10 C9 109.6(3)
N4 C11 N3 105.0(3)
N4 C11 Pd1 132.4(2)
N3 C11 Pd1 122.6(2)
C13 C12 N3 106.3(3)
C12 C13 N4 107.1(3)
N4 C14 C15 113.6(3)
C20 C15 C16 119.7(3)
C20 C15 C14 119.4(3)
C16 C15 C14 120.8(3)
C15 C16 C17 119.9(3)
C18 C17 C16 120.1(3)
C17 C18 C19 120.3(3)
C18 C19 C20 119.9(3)
C15 C20 C19 120.1(3)
C22 C21 N5 130.9(3)
C22 C21 C26 121.1(3)
N5 C21 C26 108.0(3)
C23 C22 C21 117.2(3)
C22 C23 C24 121.4(3)
C25 C24 C23 121.9(3)
C24 C25 C26 116.4(3)
N6 C26 C21 106.6(3)
N6 C26 C25 131.3(3)
C21 C26 C25 122.0(3)
N6 C27 C28 110.0(3)
N5 C29 N6 112.4(3)
N5 C29 C30 123.0(3)
N6 C29 C30 124.6(3)
N7 C30 C29 108.9(3)
N8 C31 N7 105.5(3)
N8 C31 Pd1 133.2(3)
N7 C31 Pd1 121.0(2)
C33 C32 N7 106.4(3)
C32 C33 N8 107.1(3)
N8 C34 C35 113.5(3)
C36 C35 C40 118.4(3)
C36 C35 C34 119.1(3)
C40 C35 C34 122.4(3)
C37 C36 C35 120.7(4)
C38 C37 C36 120.7(4)
C37 C38 C39 119.5(4)
C40 C39 C38 120.1(4)
C39 C40 C35 120.6(4)

loop_
_geom_bond_atom_site_label_1
_geom_bond_atom_site_label_2
_geom_bond_distance
Pd1 C11 1.978(3)
Pd1 C31 1.980(3)
Pd1 N1 2.061(3)
Pd1 N5 2.070(3)
N1 C9 1.324(4)
N1 C1 1.393(4)
N2 C9 1.352(4)
N2 C6 1.390(4)
N2 C7 1.470(4)
N3 C11 1.352(4)
N3 C12 1.384(4)
N3 C10 1.469(4)
N4 C11 1.351(4)
N4 C13 1.386(4)
N4 C14 1.476(4)
N5 C29 1.322(4)
N5 C21 1.394(4)
N6 C29 1.352(4)
N6 C26 1.384(4)
N6 C27 1.470(4)
N7 C31 1.345(4)
N7 C32 1.387(4)
N7 C30 1.466(4)
N8 C31 1.345(4)
N8 C33 1.393(4)
N8 C34 1.465(5)
C1 C2 1.394(4)
C1 C6 1.399(4)
C2 C3 1.381(5)
C3 C4 1.402(5)
C4 C5 1.383(5)
C5 C6 1.395(4)
C7 C8 1.507(5)
C9 C10 1.494(4)
C12 C13 1.348(5)
C14 C15 1.508(5)
C15 C20 1.384(5)
C15 C16 1.388(5)
C16 C17 1.391(5)
C17 C18 1.376(5)
C18 C19 1.377(5)
C19 C20 1.395(5)
C21 C22 1.390(5)
C21 C26 1.396(5)
C22 C23 1.383(5)
C23 C24 1.405(6)
C24 C25 1.377(6)
C25 C26 1.398(5)
C27 C28 1.522(6)
C29 C30 1.496(4)
C32 C33 1.341(5)
C34 C35 1.509(5)
C35 C36 1.393(5)
C35 C40 1.397(5)
C36 C37 1.384(6)
C37 C38 1.373(7)
C38 C39 1.393(6)
C39 C40 1.384(5)
O1S C1S 1.420(6)
O2S C2S 1.419(5)
